data_2233880
loop_
_publ_author_name
'Chen, Xing-Shun'
'Zhang, Jing-Jing'
'Duan, Tai-Ke'
'Chen, Qun'
'Zhang, Qian-Feng'

_publ_section_title
;
 Chloridobis(1,2,3,4-tetrahydro-1,4,6,11-tetraazanaphthacene-\k<i>N</i>^6^)copper(I)
;
_journal_coeditor_code HY2514
_journal_issue 3
_journal_name_full 'Acta Crystallographica Section E'
_journal_page_first m297
_journal_paper_doi 10.1107/S1600536812005582
_journal_volume 68
_journal_year 2012
_chemical_formula_iupac '[Cu Cl (C14 H12 N4)2]'
_chemical_formula_moiety 'C28 H24 Cl Cu N8'
_chemical_formula_sum 'C28 H24 Cl Cu N8'
_chemical_formula_weight 571.54
_chemical_name_systematic
;
Chloridobis(1,2,3,4-tetrahydro-1,4,6,11-tetraazanaphthacene-
\k<i>N</i>^6^)copper(I)
;
_space_group_IT_number 15
_symmetry_cell_setting monoclinic
_symmetry_space_group_name_Hall '-C 2yc'
_symmetry_space_group_name_H-M 'C 1 2/c 1'
_atom_sites_solution_hydrogens geom
_atom_sites_solution_primary direct
_atom_sites_solution_secondary difmap
_audit_creation_method SHELXL-97
_cell_angle_alpha 90.00
_cell_angle_beta 118.492(3)
_cell_angle_gamma 90.00
_cell_formula_units_Z 4
_cell_length_a 16.987(4)
_cell_length_b 11.606(3)
_cell_length_c 14.487(4)
_cell_measurement_reflns_used 3886
_cell_measurement_temperature 296(2)
_cell_measurement_theta_max 27.38
_cell_measurement_theta_min 2.42
_cell_volume 2510.2(11)
_computing_cell_refinement 'SAINT (Bruker, 2007)'
_computing_data_collection 'SMART (Bruker, 2007)'
_computing_data_reduction 'SAINT (Bruker, 2007)'
_computing_molecular_graphics 'SHELXTL (Sheldrick, 2008)'
_computing_publication_material 'SHELXTL (Sheldrick, 2008)'
_computing_structure_refinement 'SHELXL97 (Sheldrick, 2008)'
_computing_structure_solution 'SHELXS97 (Sheldrick, 2008)'
_diffrn_ambient_temperature 296(2)
_diffrn_measured_fraction_theta_full 0.989
_diffrn_measured_fraction_theta_max 0.989
_diffrn_measurement_device_type 'Bruker APEX CCD'
_diffrn_measurement_method '\f and \w scans'
_diffrn_radiation_monochromator graphite
_diffrn_radiation_source 'fine-focus sealed tube'
_diffrn_radiation_type MoK\a
_diffrn_radiation_wavelength 0.71073
_diffrn_reflns_av_R_equivalents 0.0316
_diffrn_reflns_av_sigmaI/netI 0.0340
_diffrn_reflns_limit_h_max 22
_diffrn_reflns_limit_h_min -12
_diffrn_reflns_limit_k_max 15
_diffrn_reflns_limit_k_min -15
_diffrn_reflns_limit_l_max 18
_diffrn_reflns_limit_l_min -18
_diffrn_reflns_number 7571
_diffrn_reflns_theta_full 27.44
_diffrn_reflns_theta_max 27.44
_diffrn_reflns_theta_min 2.33
_exptl_absorpt_coefficient_mu 1.012
_exptl_absorpt_correction_T_max 0.9418
_exptl_absorpt_correction_T_min 0.7579
_exptl_absorpt_correction_type multi-scan
_exptl_absorpt_process_details '(SADABS; Sheldrick, 1996)'
_exptl_crystal_colour yellow
_exptl_crystal_density_diffrn 1.512
_exptl_crystal_density_method 'not measured'
_exptl_crystal_description flake
_exptl_crystal_F_000 1176
_exptl_crystal_size_max 0.29
_exptl_crystal_size_mid 0.24
_exptl_crystal_size_min 0.06
_refine_diff_density_max 0.937
_refine_diff_density_min -0.339
_refine_ls_extinction_method none
_refine_ls_goodness_of_fit_ref 1.027
_refine_ls_hydrogen_treatment constr
_refine_ls_matrix_type full
_refine_ls_number_parameters 173
_refine_ls_number_reflns 2839
_refine_ls_number_restraints 0
_refine_ls_restrained_S_all 1.027
_refine_ls_R_factor_all 0.0428
_refine_ls_R_factor_gt 0.0364
_refine_ls_shift/su_max 0.000
_refine_ls_shift/su_mean 0.000
_refine_ls_structure_factor_coef Fsqd
_refine_ls_weighting_details 'calc w=1/[\s^2^(Fo^2^)+(0.0673P)^2^+1.1760P] where P=(Fo^2^+2Fc^2^)/3'
_refine_ls_weighting_scheme calc
_refine_ls_wR_factor_gt 0.0991
_refine_ls_wR_factor_ref 0.1050
_reflns_number_gt 2476
_reflns_number_total 2839
_reflns_threshold_expression I>2\s(I)
_cod_data_source_file hy2514.cif
_cod_data_source_block I
_cod_original_cell_volume 2510.0(10)
_cod_original_sg_symbol_H-M 'C 2/c'
_cod_database_code 2233880
_cod_database_fobs_code 2233880

loop_
_symmetry_equiv_pos_as_xyz
'x, y, z'
'-x, y, -z+1/2'
'x+1/2, y+1/2, z'
'-x+1/2, y+1/2, -z+1/2'
'-x, -y, -z'
'x, -y, z-1/2'
'-x+1/2, -y+1/2, -z'
'x+1/2, -y+1/2, z-1/2'

loop_
_atom_site_type_symbol
_atom_site_label
_atom_site_fract_x
_atom_site_fract_y
_atom_site_fract_z
_atom_site_U_iso_or_equiv
_atom_site_adp_type
_atom_site_calc_flag
_atom_site_refinement_flags
_atom_site_occupancy
_atom_site_symmetry_multiplicity
Cu Cu1 0.5000 0.73465(3) 0.7500 0.03244(13) Uani d S 1 2
Cl Cl1 0.5000 0.92619(6) 0.7500 0.0465(2) Uani d S 1 2
N N1 0.54270(10) 0.65395(13) 0.66072(12) 0.0286(3) Uani d . 1 1
N N2 0.63130(11) 0.57439(14) 0.54935(12) 0.0320(3) Uani d . 1 1
N N3 0.75994(11) 0.46038(17) 0.96600(13) 0.0410(4) Uani d . 1 1
H H3N 0.7305 0.4785 0.9984 0.049 Uiso calc R 1 1
N N4 0.86565(12) 0.42484(17) 0.87242(14) 0.0416(4) Uani d . 1 1
H H4N 0.8924 0.3918 0.8420 0.050 Uiso calc R 1 1
C C1 0.50582(13) 0.66976(15) 0.55440(14) 0.0290(4) Uani d . 1 1
C C2 0.42264(14) 0.72702(16) 0.49896(16) 0.0345(4) Uani d . 1 1
H H2 0.3934 0.7547 0.5348 0.041 Uiso calc R 1 1
C C3 0.38508(16) 0.74169(17) 0.39227(17) 0.0391(5) Uani d . 1 1
H H3 0.3300 0.7785 0.3559 0.047 Uiso calc R 1 1
C C4 0.42941(16) 0.7014(2) 0.33765(16) 0.0425(5) Uani d . 1 1
H H4 0.4035 0.7126 0.2655 0.051 Uiso calc R 1 1
C C5 0.50959(14) 0.64641(18) 0.38897(15) 0.0376(4) Uani d . 1 1
H H5 0.5379 0.6205 0.3516 0.045 Uiso calc R 1 1
C C6 0.55040(13) 0.62826(16) 0.49911(14) 0.0305(4) Uani d . 1 1
C C7 0.66554(13) 0.55593(16) 0.65251(14) 0.0301(4) Uani d . 1 1
C C8 0.61892(12) 0.59332(15) 0.70931(14) 0.0279(4) Uani d . 1 1
C C9 0.65396(13) 0.56262(16) 0.81577(14) 0.0317(4) Uani d . 1 1
H H9 0.6237 0.5853 0.8519 0.038 Uiso calc R 1 1
C C10 0.73143(12) 0.50019(17) 0.86743(14) 0.0309(4) Uani d . 1 1
C C11 0.78465(12) 0.47576(16) 0.81447(14) 0.0310(4) Uani d . 1 1
C C12 0.74970(13) 0.50098(17) 0.70967(15) 0.0340(4) Uani d . 1 1
H H12 0.7821 0.4815 0.6753 0.041 Uiso calc R 1 1
C C13 0.83878(14) 0.38791(19) 1.01881(16) 0.0398(4) Uani d . 1 1
H H13A 0.8230 0.3080 0.9992 0.048 Uiso calc R 1 1
H H13B 0.8634 0.3945 1.0943 0.048 Uiso calc R 1 1
C C14 0.90674(13) 0.42682(19) 0.98672(16) 0.0367(4) Uani d . 1 1
H H14A 0.9268 0.5042 1.0124 0.044 Uiso calc R 1 1
H H14B 0.9583 0.3760 1.0168 0.044 Uiso calc R 1 1

loop_
_atom_site_aniso_label
_atom_site_aniso_U_11
_atom_site_aniso_U_22
_atom_site_aniso_U_33
_atom_site_aniso_U_12
_atom_site_aniso_U_13
_atom_site_aniso_U_23
Cu1 0.0307(2) 0.0395(2) 0.0346(2) 0.000 0.02160(15) 0.000
Cl1 0.0614(5) 0.0364(4) 0.0555(4) 0.000 0.0391(4) 0.000
N1 0.0313(8) 0.0308(8) 0.0322(7) 0.0003(6) 0.0219(6) 0.0012(6)
N2 0.0361(8) 0.0371(8) 0.0321(8) -0.0009(6) 0.0238(7) -0.0010(6)
N3 0.0355(9) 0.0627(12) 0.0353(8) 0.0143(8) 0.0255(8) 0.0114(8)
N4 0.0349(9) 0.0594(11) 0.0394(9) 0.0118(8) 0.0250(8) 0.0033(8)
C1 0.0332(9) 0.0280(9) 0.0321(9) -0.0029(7) 0.0206(8) -0.0004(6)
C2 0.0368(10) 0.0321(10) 0.0396(10) -0.0002(8) 0.0221(9) 0.0014(7)
C3 0.0369(11) 0.0370(10) 0.0390(11) 0.0012(8) 0.0146(9) 0.0017(8)
C4 0.0499(12) 0.0427(11) 0.0311(9) -0.0009(10) 0.0164(9) 0.0004(8)
C5 0.0453(11) 0.0395(10) 0.0332(9) -0.0018(9) 0.0230(9) -0.0020(8)
C6 0.0350(9) 0.0313(9) 0.0322(9) -0.0028(7) 0.0218(8) -0.0015(7)
C7 0.0332(9) 0.0337(9) 0.0325(9) -0.0025(7) 0.0231(8) -0.0022(7)
C8 0.0294(9) 0.0300(9) 0.0319(8) -0.0019(7) 0.0208(7) -0.0022(6)
C9 0.0335(9) 0.0397(10) 0.0323(9) 0.0044(7) 0.0241(8) 0.0011(7)
C10 0.0319(9) 0.0371(10) 0.0318(8) -0.0011(7) 0.0217(8) -0.0011(7)
C11 0.0305(9) 0.0343(9) 0.0366(9) 0.0003(7) 0.0229(8) -0.0017(7)
C12 0.0354(10) 0.0426(10) 0.0362(9) 0.0021(8) 0.0268(8) -0.0019(8)
C13 0.0374(11) 0.0467(12) 0.0407(10) 0.0080(9) 0.0229(9) 0.0090(9)
C14 0.0302(10) 0.0432(11) 0.0392(10) 0.0051(8) 0.0185(8) 0.0028(8)

loop_
_atom_type_symbol
_atom_type_description
_atom_type_scat_dispersion_real
_atom_type_scat_dispersion_imag
_atom_type_scat_source
C C 0.0033 0.0016 'International Tables Vol C Tables 4.2.6.8 and 6.1.1.4'
H H 0.0000 0.0000 'International Tables Vol C Tables 4.2.6.8 and 6.1.1.4'
N N 0.0061 0.0033 'International Tables Vol C Tables 4.2.6.8 and 6.1.1.4'
Cl Cl 0.1484 0.1585 'International Tables Vol C Tables 4.2.6.8 and 6.1.1.4'
Cu Cu 0.3201 1.2651 'International Tables Vol C Tables 4.2.6.8 and 6.1.1.4'

loop_
_geom_angle_atom_site_label_1
_geom_angle_atom_site_label_2
_geom_angle_atom_site_label_3
_geom_angle_site_symmetry_1
_geom_angle
N1 Cu1 N1 2_656 123.94(9)
N1 Cu1 Cl1 2_656 118.03(4)
N1 Cu1 Cl1 . 118.03(4)
C8 N1 C1 . 118.01(15)
C8 N1 Cu1 . 117.73(12)
C1 N1 Cu1 . 123.63(12)
C7 N2 C6 . 117.44(15)
C10 N3 C13 . 122.01(16)
C10 N3 H3N . 119.0
C13 N3 H3N . 119.0
C11 N4 C14 . 119.34(16)
C11 N4 H4N . 120.3
C14 N4 H4N . 120.3
N1 C1 C2 . 119.89(16)
N1 C1 C6 . 120.43(17)
C2 C1 C6 . 119.68(17)
C3 C2 C1 . 119.97(19)
C3 C2 H2 . 120.0
C1 C2 H2 . 120.0
C2 C3 C4 . 120.4(2)
C2 C3 H3 . 119.8
C4 C3 H3 . 119.8
C5 C4 C3 . 120.90(19)
C5 C4 H4 . 119.5
C3 C4 H4 . 119.5
C4 C5 C6 . 120.59(19)
C4 C5 H5 . 119.7
C6 C5 H5 . 119.7
N2 C6 C5 . 119.74(16)
N2 C6 C1 . 121.78(16)
C5 C6 C1 . 118.47(18)
N2 C7 C12 . 120.33(16)
N2 C7 C8 . 121.38(17)
C12 C7 C8 . 118.28(16)
N1 C8 C9 . 120.37(15)
N1 C8 C7 . 120.65(16)
C9 C8 C7 . 118.97(16)
C10 C9 C8 . 121.74(16)
C10 C9 H9 . 119.1
C8 C9 H9 . 119.1
N3 C10 C9 . 121.64(16)
N3 C10 C11 . 119.16(17)
C9 C10 C11 . 119.20(16)
N4 C11 C12 . 123.55(16)
N4 C11 C10 . 117.16(16)
C12 C11 C10 . 119.24(17)
C11 C12 C7 . 121.74(16)
C11 C12 H12 . 119.1
C7 C12 H12 . 119.1
N3 C13 C14 . 108.31(16)
N3 C13 H13A . 110.0
C14 C13 H13A . 110.0
N3 C13 H13B . 110.0
C14 C13 H13B . 110.0
H13A C13 H13B . 108.4
N4 C14 C13 . 108.89(17)
N4 C14 H14A . 109.9
C13 C14 H14A . 109.9
N4 C14 H14B . 109.9
C13 C14 H14B . 109.9
H14A C14 H14B . 108.3

loop_
_geom_bond_atom_site_label_1
_geom_bond_atom_site_label_2
_geom_bond_distance
Cu1 N1 1.9927(15)
Cu1 Cl1 2.2229(10)
N1 C8 1.341(2)
N1 C1 1.370(2)
N2 C7 1.337(2)
N2 C6 1.362(3)
N3 C10 1.352(2)
N3 C13 1.452(3)
N3 H3N 0.8600
N4 C11 1.358(3)
N4 C14 1.458(3)
N4 H4N 0.8600
C1 C2 1.414(3)
C1 C6 1.423(2)
C2 C3 1.373(3)
C2 H2 0.9300
C3 C4 1.407(3)
C3 H3 0.9300
C4 C5 1.360(3)
C4 H4 0.9300
C5 C6 1.420(2)
C5 H5 0.9300
C7 C12 1.417(3)
C7 C8 1.454(2)
C8 C9 1.408(2)
C9 C10 1.370(3)
C9 H9 0.9300
C10 C11 1.466(2)
C11 C12 1.372(3)
C12 H12 0.9300
C13 C14 1.505(3)
C13 H13A 0.9700
C13 H13B 0.9700
C14 H14A 0.9700
C14 H14B 0.9700

loop_
_geom_hbond_atom_site_label_D
_geom_hbond_atom_site_label_H
_geom_hbond_atom_site_label_A
_geom_hbond_site_symmetry_A
_geom_hbond_distance_DH
_geom_hbond_distance_HA
_geom_hbond_distance_DA
_geom_hbond_angle_DHA
N3 H3N N2 6_566 0.86 2.22 2.986(2) 148
N4 H4N Cl1 3_545 0.86 2.76 3.4952(18) 145
